data_4107623
loop_
_publ_author_name
'Atsushi Kawachi'
'Atsushi Tani'
'Junpei Shimada'
'Yohsuke Yamamoto'

_publ_section_title
;
 Synthesis of B/Si Bidentate Lewis Acids,
 o-(Fluorosilyl)(dimesitylboryl)benzenes, and Their Fluoride Ion Affinity
;
_journal_name_full 'Journal of the American Chemical Society'
_journal_page_first 4222
_journal_page_last 4223
_journal_paper_doi 10.1021/ja710615r
_journal_volume 130
_journal_year 2008
_chemical_formula_moiety 'C56 H76 B F2 K O8 Si'
_chemical_formula_sum 'C56 H76 B F2 K O8 Si'
_chemical_formula_weight 993.17
_chemical_melting_point 441
_chemical_name_common Compound_8a
_chemical_name_systematic
; 
Potassium 18-Crown-6 [(2-(Fluorodiphenylsilyl)phenyl]fluorodimesitylborate  
;
_space_group_IT_number 14
_symmetry_cell_setting monoclinic
_symmetry_space_group_name_Hall '-P 2yn'
_symmetry_space_group_name_H-M 'P 1 21/n 1'
_atom_sites_solution_hydrogens geom
_atom_sites_solution_primary direct
_atom_sites_solution_secondary difmap
_audit_creation_method SHELXL-97
_cell_angle_alpha 90.00
_cell_angle_beta 100.7180(10)
_cell_angle_gamma 90.00
_cell_formula_units_Z 4
_cell_length_a 16.9410(2)
_cell_length_b 16.5240(3)
_cell_length_c 19.8770(3)
_cell_measurement_temperature 173(2)
_cell_volume 5467.16(15)
_computing_structure_refinement 'SHELXL-97 (Sheldrick, 1997)'
_computing_structure_solution 'SHELXS-97 (Sheldrick, 1990)'
_diffrn_ambient_temperature 173(2)
_diffrn_measured_fraction_theta_full 0.961
_diffrn_measured_fraction_theta_max 0.961
_diffrn_radiation_monochromator graphite
_diffrn_radiation_source 'fine-focus sealed tube'
_diffrn_radiation_type MoK\a
_diffrn_radiation_wavelength 0.71069
_diffrn_reflns_av_R_equivalents 0.0000
_diffrn_reflns_av_sigmaI/netI 0.3845
_diffrn_reflns_limit_h_max 22
_diffrn_reflns_limit_h_min 0
_diffrn_reflns_limit_k_max 21
_diffrn_reflns_limit_k_min 0
_diffrn_reflns_limit_l_max 25
_diffrn_reflns_limit_l_min -25
_diffrn_reflns_number 12080
_diffrn_reflns_theta_full 27.50
_diffrn_reflns_theta_max 27.50
_diffrn_reflns_theta_min 1.61
_exptl_absorpt_coefficient_mu 0.177
_exptl_absorpt_correction_T_max 0.9167
_exptl_absorpt_correction_T_min 0.9167
_exptl_crystal_colour colorless
_exptl_crystal_density_diffrn 1.207
_exptl_crystal_description prism
_exptl_crystal_F_000 2128
_exptl_crystal_size_max 0.50
_exptl_crystal_size_mid 0.50
_exptl_crystal_size_min 0.50
_refine_diff_density_max 1.279
_refine_diff_density_min -0.834
_refine_diff_density_rms 0.196
_refine_ls_extinction_coef 0.051(3)
_refine_ls_extinction_expression Fc^*^=kFc[1+0.001xFc^2^\l^3^/sin(2\q)]^-1/4^
_refine_ls_extinction_method SHELXL
_refine_ls_goodness_of_fit_ref 1.070
_refine_ls_hydrogen_treatment mixed
_refine_ls_matrix_type full
_refine_ls_number_parameters 629
_refine_ls_number_reflns 12080
_refine_ls_number_restraints 0
_refine_ls_restrained_S_all 1.070
_refine_ls_R_factor_all 0.0946
_refine_ls_R_factor_gt 0.0787
_refine_ls_shift/su_max 0.000
_refine_ls_shift/su_mean 0.000
_refine_ls_structure_factor_coef Fsqd
_refine_ls_weighting_details 'calc w=1/[\s^2^(Fo^2^)+(0.1425P)^2^+2.5795P] where P=(Fo^2^+2Fc^2^)/3'
_refine_ls_weighting_scheme calc
_refine_ls_wR_factor_gt 0.2128
_refine_ls_wR_factor_ref 0.2271
_reflns_number_gt 10086
_reflns_number_total 12080
_reflns_threshold_expression >2sigma(I)
_cod_data_source_file ja710615r-file005.cif
_cod_data_source_block Compound_8a
_cod_original_cell_volume 5467.16(14)
_cod_database_code 4107623

loop_
_symmetry_equiv_pos_as_xyz
'x, y, z'
'-x+1/2, y+1/2, -z+1/2'
'-x, -y, -z'
'x-1/2, -y-1/2, z-1/2'

loop_
_atom_site_label
_atom_site_type_symbol
_atom_site_fract_x
_atom_site_fract_y
_atom_site_fract_z
_atom_site_U_iso_or_equiv
_atom_site_adp_type
_atom_site_occupancy
_atom_site_symmetry_multiplicity
_atom_site_calc_flag
_atom_site_refinement_flags
F1 F 0.07604(8) 0.10493(9) 0.37221(7) 0.0458(3) Uani 1 1 d .
F2 F -0.11608(7) 0.23908(7) 0.32884(6) 0.0329(3) Uani 1 1 d .
Si1 Si -0.00557(4) 0.16098(4) 0.34978(3) 0.03439(18) Uani 1 1 d .
B1 B -0.09973(15) 0.32889(14) 0.33752(12) 0.0323(5) Uani 1 1 d .
C1 C 0.03032(13) 0.25509(14) 0.39968(11) 0.0345(4) Uani 1 1 d .
C2 C -0.01426(13) 0.32834(13) 0.39081(11) 0.0347(4) Uani 1 1 d .
C3 C 0.01571(16) 0.39454(15) 0.43163(12) 0.0428(5) Uani 1 1 d .
H1 H -0.0147 0.4432 0.4279 0.051 Uiso 1 1 calc R
C4 C 0.08860(16) 0.39165(18) 0.47758(13) 0.0489(6) Uani 1 1 d .
H2 H 0.1081 0.4382 0.5035 0.059 Uiso 1 1 calc R
C5 C 0.13241(15) 0.3205(2) 0.48524(13) 0.0501(6) Uani 1 1 d .
H3 H 0.1823 0.3180 0.5163 0.060 Uiso 1 1 calc R
C6 C 0.10318(14) 0.25277(16) 0.44723(13) 0.0427(5) Uani 1 1 d .
H4 H 0.1330 0.2038 0.4535 0.051 Uiso 1 1 calc R
C7 C -0.01031(14) 0.15905(13) 0.25391(12) 0.0363(4) Uani 1 1 d .
C8 C 0.06086(16) 0.14649(19) 0.22948(14) 0.0506(6) Uani 1 1 d .
H5 H 0.1097 0.1394 0.2613 0.061 Uiso 1 1 calc R
C9 C 0.06208(18) 0.1441(2) 0.15959(16) 0.0609(8) Uani 1 1 d .
H6 H 0.1116 0.1369 0.1444 0.073 Uiso 1 1 calc R
C10 C -0.00820(19) 0.15206(18) 0.11227(14) 0.0533(6) Uani 1 1 d .
H7 H -0.0076 0.1492 0.0646 0.064 Uiso 1 1 calc R
C11 C -0.07924(17) 0.16414(15) 0.13501(13) 0.0449(5) Uani 1 1 d .
H8 H -0.1278 0.1704 0.1028 0.054 Uiso 1 1 calc R
C12 C -0.08049(14) 0.16733(13) 0.20452(12) 0.0377(5) Uani 1 1 d .
H9 H -0.1303 0.1753 0.2190 0.045 Uiso 1 1 calc R
C13 C -0.07873(13) 0.09367(12) 0.38317(11) 0.0344(4) Uani 1 1 d .
C14 C -0.15020(14) 0.06432(14) 0.34340(12) 0.0395(5) Uani 1 1 d .
H10 H -0.1631 0.0777 0.2962 0.047 Uiso 1 1 calc R
C15 C -0.20241(16) 0.01590(16) 0.37206(14) 0.0472(6) Uani 1 1 d .
H11 H -0.2504 -0.0036 0.3442 0.057 Uiso 1 1 calc R
C16 C -0.18487(17) -0.00413(15) 0.44093(14) 0.0476(6) Uani 1 1 d .
H12 H -0.2210 -0.0367 0.4604 0.057 Uiso 1 1 calc R
C17 C -0.11437(16) 0.02357(15) 0.48134(13) 0.0444(5) Uani 1 1 d .
H13 H -0.1018 0.0096 0.5285 0.053 Uiso 1 1 calc R
C18 C -0.06198(14) 0.07204(14) 0.45253(12) 0.0395(5) Uani 1 1 d .
H14 H -0.0139 0.0908 0.4806 0.047 Uiso 1 1 calc R
C19 C -0.10184(14) 0.35513(13) 0.25674(11) 0.0361(5) Uani 1 1 d .
C20 C -0.03515(17) 0.38190(15) 0.22911(13) 0.0441(5) Uani 1 1 d .
C21 C -0.0411(2) 0.38976(17) 0.15808(14) 0.0541(7) Uani 1 1 d .
H15 H 0.0045 0.4083 0.1410 0.065 Uiso 1 1 calc R
C22 C -0.1100(2) 0.37184(18) 0.11201(13) 0.0562(7) Uani 1 1 d .
C23 C -0.17635(19) 0.34730(16) 0.13852(13) 0.0500(6) Uani 1 1 d .
H16 H -0.2251 0.3355 0.1079 0.060 Uiso 1 1 calc R
C24 C -0.17356(16) 0.33936(14) 0.20896(12) 0.0420(5) Uani 1 1 d .
C25 C 0.04519(19) 0.4035(2) 0.27282(16) 0.0601(8) Uani 1 1 d .
H17 H 0.0813 0.4237 0.2435 0.090 Uiso 1 1 calc R
H18 H 0.0687 0.3553 0.2974 0.090 Uiso 1 1 calc R
H19 H 0.0375 0.4455 0.3058 0.090 Uiso 1 1 calc R
C26 C -0.1129(3) 0.3765(3) 0.03545(16) 0.0842(12) Uani 1 1 d .
H20 H -0.0969 0.4309 0.0234 0.126 Uiso 1 1 calc R
H21 H -0.1677 0.3653 0.0113 0.126 Uiso 1 1 calc R
H22 H -0.0760 0.3365 0.0221 0.126 Uiso 1 1 calc R
C27 C -0.25027(16) 0.31225(19) 0.23000(14) 0.0508(6) Uani 1 1 d .
H23 H -0.2887 0.2950 0.1894 0.076 Uiso 1 1 calc R
H24 H -0.2731 0.3572 0.2522 0.076 Uiso 1 1 calc R
H25 H -0.2389 0.2669 0.2621 0.076 Uiso 1 1 calc R
C28 C -0.16837(13) 0.37148(13) 0.37512(11) 0.0341(4) Uani 1 1 d .
C29 C -0.20589(14) 0.32831(13) 0.42220(11) 0.0358(4) Uani 1 1 d .
C30 C -0.26548(15) 0.36400(15) 0.45237(12) 0.0402(5) Uani 1 1 d .
H26 H -0.2916 0.3321 0.4815 0.048 Uiso 1 1 calc R
C31 C -0.28799(15) 0.44451(15) 0.44135(12) 0.0421(5) Uani 1 1 d .
C32 C -0.24922(16) 0.48842(14) 0.39802(12) 0.0429(5) Uani 1 1 d .
H27 H -0.2625 0.5439 0.3902 0.052 Uiso 1 1 calc R
C33 C -0.19088(15) 0.45379(13) 0.36513(11) 0.0380(5) Uani 1 1 d .
C34 C -0.18201(17) 0.24291(14) 0.44496(14) 0.0455(6) Uani 1 1 d .
H28 H -0.2034 0.2300 0.4862 0.068 Uiso 1 1 calc R
H29 H -0.1233 0.2386 0.4550 0.068 Uiso 1 1 calc R
H30 H -0.2039 0.2049 0.4084 0.068 Uiso 1 1 calc R
C35 C -0.34839(19) 0.4819(2) 0.47906(15) 0.0587(7) Uani 1 1 d .
H31 H -0.3204 0.5041 0.5227 0.088 Uiso 1 1 calc R
H32 H -0.3866 0.4404 0.4877 0.088 Uiso 1 1 calc R
H33 H -0.3773 0.5253 0.4512 0.088 Uiso 1 1 calc R
C36 C -0.15252(18) 0.50994(15) 0.31994(14) 0.0487(6) Uani 1 1 d .
H34 H -0.0946 0.4997 0.3273 0.073 Uiso 1 1 calc R
H35 H -0.1620 0.5663 0.3316 0.073 Uiso 1 1 calc R
H36 H -0.1762 0.5001 0.2718 0.073 Uiso 1 1 calc R
K1 K 0.10042(3) 0.75168(3) 0.25727(3) 0.04278(17) Uani 1 1 d .
O1 O 0.05186(14) 0.72691(16) 0.38053(10) 0.0641(6) Uani 1 1 d .
O2 O -0.01989(14) 0.85054(15) 0.29253(12) 0.0664(6) Uani 1 1 d .
O3 O 0.05648(16) 0.89407(14) 0.18383(14) 0.0735(7) Uani 1 1 d .
O4 O 0.15174(14) 0.77634(13) 0.13420(11) 0.0606(5) Uani 1 1 d .
O5 O 0.21833(11) 0.64484(12) 0.21912(10) 0.0498(4) Uani 1 1 d .
O6 O 0.13555(12) 0.60324(13) 0.32519(10) 0.0564(5) Uani 1 1 d .
C37 C -0.0218(2) 0.7673(3) 0.38869(18) 0.0778(11) Uani 1 1 d .
H37 H -0.0264 0.7675 0.4376 0.093 Uiso 1 1 calc R
H38 H -0.0686 0.7378 0.3627 0.093 Uiso 1 1 calc R
C38 C -0.0216(2) 0.8511(3) 0.3634(2) 0.0802(12) Uani 1 1 d .
H39 H -0.0704 0.8797 0.3715 0.096 Uiso 1 1 calc R
H40 H 0.0260 0.8802 0.3884 0.096 Uiso 1 1 calc R
C39 C -0.0257(3) 0.9290(2) 0.2633(2) 0.0823(11) Uani 1 1 d .
H41 H 0.0178 0.9636 0.2883 0.099 Uiso 1 1 calc R
H42 H -0.0778 0.9536 0.2677 0.099 Uiso 1 1 calc R
C40 C -0.0191(3) 0.9250(2) 0.1901(2) 0.0774(10) Uani 1 1 d .
H43 H -0.0620 0.8896 0.1651 0.093 Uiso 1 1 calc R
H44 H -0.0262 0.9797 0.1697 0.093 Uiso 1 1 calc R
C41 C 0.0692(3) 0.8925(3) 0.1152(3) 0.0977(16) Uani 1 1 d .
H45 H 0.0653 0.9480 0.0961 0.117 Uiso 1 1 calc R
H46 H 0.0278 0.8586 0.0867 0.117 Uiso 1 1 calc R
C42 C 0.1505(3) 0.8586(3) 0.1148(3) 0.1084(19) Uani 1 1 d .
H47 H 0.1635 0.8636 0.0684 0.130 Uiso 1 1 calc R
H48 H 0.1913 0.8891 0.1472 0.130 Uiso 1 1 calc R
C43 C 0.2261(2) 0.7383(2) 0.13037(18) 0.0628(8) Uani 1 1 d .
H49 H 0.2702 0.7647 0.1625 0.075 Uiso 1 1 calc R
H50 H 0.2374 0.7435 0.0835 0.075 Uiso 1 1 calc R
C44 C 0.22101(19) 0.6508(2) 0.14847(16) 0.0571(7) Uani 1 1 d .
H51 H 0.1721 0.6264 0.1209 0.069 Uiso 1 1 calc R
H52 H 0.2684 0.6214 0.1385 0.069 Uiso 1 1 calc R
C45 C 0.2068(2) 0.56361(18) 0.2386(2) 0.0645(8) Uani 1 1 d .
H53 H 0.2515 0.5294 0.2291 0.077 Uiso 1 1 calc R
H54 H 0.1560 0.5423 0.2118 0.077 Uiso 1 1 calc R
C46 C 0.2040(2) 0.5610(2) 0.3134(2) 0.0705(9) Uani 1 1 d .
H55 H 0.2017 0.5041 0.3286 0.085 Uiso 1 1 calc R
H56 H 0.2531 0.5862 0.3400 0.085 Uiso 1 1 calc R
C47 C 0.1331(3) 0.6093(3) 0.39652(17) 0.0769(11) Uani 1 1 d .
H57 H 0.1788 0.6425 0.4197 0.092 Uiso 1 1 calc R
H58 H 0.1382 0.5547 0.4174 0.092 Uiso 1 1 calc R
C48 C 0.0564(3) 0.6468(3) 0.40621(18) 0.0801(12) Uani 1 1 d .
H59 H 0.0106 0.6147 0.3817 0.096 Uiso 1 1 calc R
H60 H 0.0535 0.6474 0.4555 0.096 Uiso 1 1 calc R
O7 O 0.22638(16) 0.84918(17) 0.31884(14) 0.0770(7) Uani 1 1 d .
C49 C 0.2130(3) 0.8941(2) 0.3764(2) 0.0754(10) Uani 1 1 d .
H61 H 0.1765 0.8646 0.4013 0.091 Uiso 1 1 calc R
H62 H 0.1891 0.9475 0.3621 0.091 Uiso 1 1 calc R
C50 C 0.2945(3) 0.9040(3) 0.4204(2) 0.0894(13) Uani 1 1 d .
H63 H 0.2907 0.9101 0.4692 0.107 Uiso 1 1 calc R
H64 H 0.3231 0.9513 0.4060 0.107 Uiso 1 1 calc R
C51 C 0.3362(2) 0.8246(3) 0.4078(2) 0.0774(10) Uani 1 1 d .
H65 H 0.3951 0.8318 0.4133 0.093 Uiso 1 1 calc R
H66 H 0.3247 0.7813 0.4390 0.093 Uiso 1 1 calc R
C52 C 0.2994(2) 0.8064(3) 0.3355(3) 0.0933(14) Uani 1 1 d .
H67 H 0.3362 0.8230 0.3047 0.112 Uiso 1 1 calc R
H68 H 0.2894 0.7475 0.3297 0.112 Uiso 1 1 calc R
O8 O 0.0105(2) 0.6356(3) 0.17257(18) 0.1145(12) Uani 1 1 d .
C53 C -0.0489(3) 0.6216(5) 0.2092(3) 0.136(3) Uani 1 1 d .
H69 H -0.0294 0.6341 0.2582 0.163 Uiso 1 1 calc R
H70 H -0.0654 0.5641 0.2053 0.163 Uiso 1 1 calc R
C54 C -0.1155(3) 0.6727(4) 0.1819(3) 0.1050(16) Uani 1 1 d .
H71 H -0.1095 0.7273 0.2028 0.126 Uiso 1 1 calc R
H72 H -0.1670 0.6488 0.1887 0.126 Uiso 1 1 calc R
C55 C -0.1102(4) 0.6755(6) 0.1083(3) 0.142(3) Uani 1 1 d .
H73 H -0.1519 0.6407 0.0811 0.170 Uiso 1 1 calc R
H74 H -0.1175 0.7316 0.0907 0.170 Uiso 1 1 calc R
C56 C -0.0307(3) 0.6461(5) 0.1042(2) 0.141(3) Uani 1 1 d .
H75 H -0.0343 0.5941 0.0791 0.169 Uiso 1 1 calc R
H76 H -0.0021 0.6858 0.0800 0.169 Uiso 1 1 calc R

loop_
_atom_site_aniso_label
_atom_site_aniso_U_11
_atom_site_aniso_U_22
_atom_site_aniso_U_33
_atom_site_aniso_U_23
_atom_site_aniso_U_13
_atom_site_aniso_U_12
F1 0.0405(7) 0.0524(8) 0.0443(8) 0.0036(6) 0.0071(6) 0.0100(6)
F2 0.0352(6) 0.0303(6) 0.0330(6) -0.0006(4) 0.0060(5) -0.0013(5)
Si1 0.0334(3) 0.0373(3) 0.0324(3) 0.0006(2) 0.0059(2) 0.0005(2)
B1 0.0380(11) 0.0291(10) 0.0303(10) 0.0002(8) 0.0070(9) -0.0014(8)
C1 0.0316(10) 0.0439(12) 0.0289(10) 0.0009(8) 0.0078(8) -0.0041(8)
C2 0.0379(10) 0.0387(11) 0.0288(9) -0.0003(8) 0.0096(8) -0.0073(8)
C3 0.0512(13) 0.0439(12) 0.0352(11) -0.0041(9) 0.0130(10) -0.0121(10)
C4 0.0501(14) 0.0630(16) 0.0347(11) -0.0119(10) 0.0105(10) -0.0227(12)
C5 0.0361(11) 0.0783(19) 0.0352(11) -0.0083(11) 0.0047(10) -0.0130(12)
C6 0.0324(11) 0.0591(15) 0.0365(11) -0.0018(10) 0.0061(9) -0.0030(9)
C7 0.0385(11) 0.0342(10) 0.0370(11) -0.0033(8) 0.0089(9) -0.0018(8)
C8 0.0400(12) 0.0683(17) 0.0447(13) -0.0068(12) 0.0111(11) -0.0025(11)
C9 0.0470(15) 0.089(2) 0.0508(15) -0.0094(15) 0.0205(13) -0.0051(14)
C10 0.0665(17) 0.0591(16) 0.0369(12) -0.0068(11) 0.0164(12) -0.0056(13)
C11 0.0550(14) 0.0411(12) 0.0374(12) -0.0047(9) 0.0059(11) 0.0004(10)
C12 0.0421(11) 0.0344(10) 0.0368(11) -0.0031(8) 0.0078(9) 0.0020(8)
C13 0.0375(10) 0.0289(9) 0.0375(11) -0.0003(8) 0.0084(9) 0.0041(8)
C14 0.0447(12) 0.0337(10) 0.0388(11) 0.0006(8) 0.0042(9) -0.0029(9)
C15 0.0473(13) 0.0409(12) 0.0523(14) -0.0030(10) 0.0061(11) -0.0098(10)
C16 0.0559(14) 0.0387(12) 0.0515(14) 0.0009(10) 0.0186(12) -0.0076(10)
C17 0.0534(14) 0.0420(12) 0.0392(12) 0.0041(9) 0.0125(10) 0.0026(10)
C18 0.0415(11) 0.0391(11) 0.0377(11) 0.0017(9) 0.0063(9) 0.0037(9)
C19 0.0474(12) 0.0299(10) 0.0322(10) 0.0019(8) 0.0103(9) 0.0024(8)
C20 0.0585(14) 0.0368(11) 0.0403(12) 0.0043(9) 0.0180(11) -0.0004(10)
C21 0.0782(19) 0.0482(14) 0.0419(13) 0.0071(11) 0.0269(14) 0.0072(13)
C22 0.087(2) 0.0501(15) 0.0343(12) 0.0055(10) 0.0179(13) 0.0214(14)
C23 0.0681(17) 0.0461(13) 0.0328(11) -0.0015(9) 0.0018(11) 0.0192(12)
C24 0.0555(14) 0.0356(11) 0.0340(11) 0.0003(8) 0.0063(10) 0.0104(10)
C25 0.0638(17) 0.0707(19) 0.0516(15) 0.0042(13) 0.0257(14) -0.0211(14)
C26 0.120(3) 0.101(3) 0.0359(15) 0.0095(16) 0.0244(18) 0.037(2)
C27 0.0431(13) 0.0603(16) 0.0443(13) -0.0032(11) -0.0038(11) 0.0046(11)
C28 0.0396(11) 0.0316(10) 0.0307(9) -0.0018(8) 0.0056(8) -0.0013(8)
C29 0.0423(11) 0.0335(10) 0.0322(10) -0.0008(8) 0.0084(9) 0.0025(8)
C30 0.0459(12) 0.0426(12) 0.0335(10) -0.0017(9) 0.0112(9) 0.0028(9)
C31 0.0467(12) 0.0441(12) 0.0349(11) -0.0062(9) 0.0058(9) 0.0102(10)
C32 0.0541(13) 0.0347(11) 0.0388(11) -0.0043(9) 0.0057(10) 0.0095(10)
C33 0.0477(12) 0.0324(10) 0.0331(10) -0.0017(8) 0.0050(9) 0.0009(9)
C34 0.0576(15) 0.0384(12) 0.0460(13) 0.0077(10) 0.0241(12) 0.0059(10)
C35 0.0675(18) 0.0603(17) 0.0516(15) -0.0062(13) 0.0197(14) 0.0210(14)
C36 0.0688(16) 0.0306(11) 0.0482(13) 0.0023(9) 0.0151(12) -0.0003(10)
K1 0.0494(3) 0.0443(3) 0.0370(3) 0.00251(19) 0.0140(2) 0.0006(2)
O1 0.0650(13) 0.0922(16) 0.0388(10) -0.0019(10) 0.0194(9) -0.0277(11)
O2 0.0650(13) 0.0736(15) 0.0639(13) -0.0239(11) 0.0208(11) 0.0030(11)
O3 0.0837(16) 0.0555(13) 0.0854(17) 0.0151(11) 0.0266(14) 0.0199(11)
O4 0.0668(13) 0.0610(12) 0.0618(12) 0.0205(10) 0.0324(11) 0.0080(10)
O5 0.0481(10) 0.0494(10) 0.0519(10) -0.0033(8) 0.0090(8) 0.0007(8)
O6 0.0551(11) 0.0599(12) 0.0496(11) 0.0159(9) -0.0025(9) -0.0078(9)
C37 0.069(2) 0.120(3) 0.0544(18) -0.0248(19) 0.0351(17) -0.023(2)
C38 0.074(2) 0.101(3) 0.075(2) -0.043(2) 0.0359(19) -0.016(2)
C39 0.087(3) 0.061(2) 0.099(3) -0.0187(19) 0.018(2) 0.0246(18)
C40 0.087(2) 0.0573(19) 0.086(3) 0.0038(17) 0.011(2) 0.0260(17)
C41 0.134(4) 0.074(2) 0.099(3) 0.049(2) 0.059(3) 0.041(2)
C42 0.135(4) 0.073(2) 0.141(4) 0.056(3) 0.086(4) 0.022(3)
C43 0.0563(16) 0.082(2) 0.0570(17) 0.0063(15) 0.0290(14) 0.0016(15)
C44 0.0534(15) 0.0677(18) 0.0526(15) -0.0100(13) 0.0157(13) 0.0069(13)
C45 0.0594(17) 0.0440(15) 0.089(2) 0.0017(15) 0.0111(16) 0.0070(12)
C46 0.0612(18) 0.0583(18) 0.084(2) 0.0278(17) -0.0074(16) 0.0031(14)
C47 0.095(3) 0.086(2) 0.0439(15) 0.0265(16) -0.0002(16) -0.019(2)
C48 0.093(3) 0.102(3) 0.0497(17) 0.0099(17) 0.0249(18) -0.036(2)
O7 0.0711(15) 0.0803(17) 0.0769(16) -0.0162(13) 0.0068(13) -0.0050(12)
C49 0.089(3) 0.0563(19) 0.085(2) 0.0045(17) 0.026(2) 0.0024(17)
C50 0.132(4) 0.070(2) 0.062(2) -0.0037(17) 0.006(2) -0.022(2)
C51 0.071(2) 0.087(3) 0.077(2) 0.0055(19) 0.0213(19) -0.0039(19)
C52 0.063(2) 0.118(4) 0.096(3) -0.033(3) 0.010(2) -0.001(2)
O8 0.081(2) 0.174(4) 0.086(2) 0.021(2) 0.0087(17) -0.011(2)
C53 0.059(2) 0.259(8) 0.087(3) 0.068(4) 0.007(2) -0.014(3)
C54 0.087(3) 0.141(5) 0.092(3) -0.011(3) 0.029(3) 0.021(3)
C55 0.100(4) 0.228(8) 0.090(4) 0.039(4) -0.002(3) 0.031(4)
C56 0.087(3) 0.287(9) 0.049(2) -0.020(3) 0.009(2) 0.042(4)

loop_
_atom_type_symbol
_atom_type_description
_atom_type_scat_dispersion_real
_atom_type_scat_dispersion_imag
_atom_type_scat_source
C C 0.0033 0.0016 'International Tables Vol C Tables 4.2.6.8 and 6.1.1.4'
H H 0.0000 0.0000 'International Tables Vol C Tables 4.2.6.8 and 6.1.1.4'
B B 0.0013 0.0007 'International Tables Vol C Tables 4.2.6.8 and 6.1.1.4'
O O 0.0106 0.0060 'International Tables Vol C Tables 4.2.6.8 and 6.1.1.4'
F F 0.0171 0.0103 'International Tables Vol C Tables 4.2.6.8 and 6.1.1.4'
Si Si 0.0817 0.0704 'International Tables Vol C Tables 4.2.6.8 and 6.1.1.4'
K K 0.2009 0.2494 'International Tables Vol C Tables 4.2.6.8 and 6.1.1.4'

loop_
_geom_angle_atom_site_label_1
_geom_angle_atom_site_label_2
_geom_angle_atom_site_label_3
_geom_angle
B1 F2 Si1 114.41(12)
F1 Si1 C13 98.44(9)
F1 Si1 C1 98.54(9)
C13 Si1 C1 118.23(10)
F1 Si1 C7 97.97(9)
C13 Si1 C7 116.04(10)
C1 Si1 C7 119.55(10)
F1 Si1 F2 175.13(7)
C13 Si1 F2 79.84(7)
C1 Si1 F2 78.45(8)
C7 Si1 F2 86.86(8)
F2 B1 C2 100.99(16)
F2 B1 C28 109.88(17)
C2 B1 C28 108.90(17)
F2 B1 C19 100.11(16)
C2 B1 C19 119.23(18)
C28 B1 C19 115.89(18)
C6 C1 C2 119.1(2)
C6 C1 Si1 119.19(18)
C2 C1 Si1 121.75(16)
C3 C2 C1 117.8(2)
C3 C2 B1 123.8(2)
C1 C2 B1 118.28(18)
C4 C3 C2 122.3(3)
C4 C3 H1 118.8
C2 C3 H1 118.8
C5 C4 C3 119.5(2)
C5 C4 H2 120.2
C3 C4 H2 120.2
C4 C5 C6 119.7(2)
C4 C5 H3 120.2
C6 C5 H3 120.2
C5 C6 C1 121.5(2)
C5 C6 H4 119.3
C1 C6 H4 119.3
C8 C7 C12 116.5(2)
C8 C7 Si1 118.35(18)
C12 C7 Si1 125.14(17)
C9 C8 C7 121.6(3)
C9 C8 H5 119.2
C7 C8 H5 119.2
C10 C9 C8 120.4(3)
C10 C9 H6 119.8
C8 C9 H6 119.8
C11 C10 C9 119.1(2)
C11 C10 H7 120.4
C9 C10 H7 120.4
C10 C11 C12 120.6(2)
C10 C11 H8 119.7
C12 C11 H8 119.7
C11 C12 C7 121.8(2)
C11 C12 H9 119.1
C7 C12 H9 119.1
C18 C13 C14 117.5(2)
C18 C13 Si1 118.23(17)
C14 C13 Si1 124.27(17)
C15 C14 C13 121.1(2)
C15 C14 H10 119.5
C13 C14 H10 119.5
C16 C15 C14 120.4(2)
C16 C15 H11 119.8
C14 C15 H11 119.8
C15 C16 C17 119.8(2)
C15 C16 H12 120.1
C17 C16 H12 120.1
C16 C17 C18 119.8(2)
C16 C17 H13 120.1
C18 C17 H13 120.1
C17 C18 C13 121.5(2)
C17 C18 H14 119.3
C13 C18 H14 119.3
C20 C19 C24 116.3(2)
C20 C19 B1 125.6(2)
C24 C19 B1 117.5(2)
C21 C20 C19 120.4(3)
C21 C20 C25 116.3(2)
C19 C20 C25 123.2(2)
C22 C21 C20 122.9(3)
C22 C21 H15 118.6
C20 C21 H15 118.6
C21 C22 C23 117.2(2)
C21 C22 C26 121.5(3)
C23 C22 C26 121.3(3)
C22 C23 C24 121.9(3)
C22 C23 H16 119.0
C24 C23 H16 119.0
C23 C24 C19 121.2(2)
C23 C24 C27 115.8(2)
C19 C24 C27 123.0(2)
C20 C25 H17 109.5
C20 C25 H18 109.5
H17 C25 H18 109.5
C20 C25 H19 109.5
H17 C25 H19 109.5
H18 C25 H19 109.5
C22 C26 H20 109.5
C22 C26 H21 109.5
H20 C26 H21 109.5
C22 C26 H22 109.5
H20 C26 H22 109.5
H21 C26 H22 109.5
C24 C27 H23 109.5
C24 C27 H24 109.5
H23 C27 H24 109.5
C24 C27 H25 109.5
H23 C27 H25 109.5
H24 C27 H25 109.5
C33 C28 C29 115.7(2)
C33 C28 B1 122.64(19)
C29 C28 B1 121.60(18)
C30 C29 C28 121.3(2)
C30 C29 C34 116.1(2)
C28 C29 C34 122.6(2)
C31 C30 C29 122.4(2)
C31 C30 H26 118.8
C29 C30 H26 118.8
C32 C31 C30 116.9(2)
C32 C31 C35 122.7(2)
C30 C31 C35 120.3(2)
C31 C32 C33 122.2(2)
C31 C32 H27 118.9
C33 C32 H27 118.9
C32 C33 C28 121.4(2)
C32 C33 C36 116.2(2)
C28 C33 C36 122.4(2)
C29 C34 H28 109.5
C29 C34 H29 109.5
H28 C34 H29 109.5
C29 C34 H30 109.5
H28 C34 H30 109.5
H29 C34 H30 109.5
C31 C35 H31 109.5
C31 C35 H32 109.5
H31 C35 H32 109.5
C31 C35 H33 109.5
H31 C35 H33 109.5
H32 C35 H33 109.5
C33 C36 H34 109.5
C33 C36 H35 109.5
H34 C36 H35 109.5
C33 C36 H36 109.5
H34 C36 H36 109.5
H35 C36 H36 109.5
O1 K1 O7 91.51(8)
O1 K1 O4 179.12(7)
O7 K1 O4 87.83(8)
O1 K1 O3 119.64(8)
O7 K1 O3 81.35(9)
O4 K1 O3 60.83(7)
O1 K1 O2 60.85(8)
O7 K1 O2 94.98(8)
O4 K1 O2 119.79(7)
O3 K1 O2 60.29(8)
O1 K1 O8 102.31(9)
O7 K1 O8 161.77(10)
O4 K1 O8 78.22(9)
O3 K1 O8 101.52(10)
O2 K1 O8 102.09(10)
O1 K1 O6 60.97(8)
O7 K1 O6 102.62(7)
O4 K1 O6 118.61(7)
O3 K1 O6 176.01(7)
O2 K1 O6 119.20(7)
O8 K1 O6 74.60(9)
O1 K1 O5 118.74(7)
O7 K1 O5 87.57(7)
O4 K1 O5 60.66(6)
O3 K1 O5 120.68(7)
O2 K1 O5 177.41(6)
O8 K1 O5 75.42(9)
O6 K1 O5 59.64(6)
O1 K1 C53 79.76(10)
O7 K1 C53 170.45(10)
O4 K1 C53 100.86(11)
O3 K1 C53 106.26(12)
O2 K1 C53 84.18(14)
O8 K1 C53 23.94(13)
O6 K1 C53 69.83(11)
O5 K1 C53 93.22(14)
C48 O1 C37 112.4(3)
C48 O1 K1 117.0(2)
C37 O1 K1 115.9(2)
C38 O2 C39 112.9(3)
C38 O2 K1 113.8(2)
C39 O2 K1 115.4(2)
C40 O3 C41 113.3(3)
C40 O3 K1 114.7(2)
C41 O3 K1 114.40(19)
C42 O4 C43 112.3(3)
C42 O4 K1 113.0(2)
C43 O4 K1 114.09(17)
C44 O5 C45 111.6(2)
C44 O5 K1 111.77(16)
C45 O5 K1 111.81(17)
C46 O6 C47 112.0(3)
C46 O6 K1 117.37(17)
C47 O6 K1 111.9(2)
O1 C37 C38 109.7(3)
O1 C37 H37 109.7
C38 C37 H37 109.7
O1 C37 H38 109.7
C38 C37 H38 109.7
H37 C37 H38 108.2
O2 C38 C37 109.6(3)
O2 C38 H39 109.8
C37 C38 H39 109.8
O2 C38 H40 109.8
C37 C38 H40 109.8
H39 C38 H40 108.2
O2 C39 C40 110.5(3)
O2 C39 H41 109.6
C40 C39 H41 109.6
O2 C39 H42 109.6
C40 C39 H42 109.6
H41 C39 H42 108.1
O3 C40 C39 109.8(3)
O3 C40 H43 109.7
C39 C40 H43 109.7
O3 C40 H44 109.7
C39 C40 H44 109.7
H43 C40 H44 108.2
O3 C41 C42 108.5(4)
O3 C41 H45 110.0
C42 C41 H45 110.0
O3 C41 H46 110.0
C42 C41 H46 110.0
H45 C41 H46 108.4
O4 C42 C41 109.1(3)
O4 C42 H47 109.9
C41 C42 H47 109.9
O4 C42 H48 109.9
C41 C42 H48 109.9
H47 C42 H48 108.3
O4 C43 C44 108.9(2)
O4 C43 H49 109.9
C44 C43 H49 109.9
O4 C43 H50 109.9
C44 C43 H50 109.9
H49 C43 H50 108.3
O5 C44 C43 108.7(2)
O5 C44 H51 110.0
C43 C44 H51 110.0
O5 C44 H52 110.0
C43 C44 H52 110.0
H51 C44 H52 108.3
O5 C45 C46 109.2(3)
O5 C45 H53 109.8
C46 C45 H53 109.8
O5 C45 H54 109.8
C46 C45 H54 109.8
H53 C45 H54 108.3
O6 C46 C45 109.3(2)
O6 C46 H55 109.8
C45 C46 H55 109.8
O6 C46 H56 109.8
C45 C46 H56 109.8
H55 C46 H56 108.3
O6 C47 C48 110.2(3)
O6 C47 H57 109.6
C48 C47 H57 109.6
O6 C47 H58 109.6
C48 C47 H58 109.6
H57 C47 H58 108.1
O1 C48 C47 109.5(3)
O1 C48 H59 109.8
C47 C48 H59 109.8
O1 C48 H60 109.8
C47 C48 H60 109.8
H59 C48 H60 108.2
C52 O7 C49 109.8(3)
C52 O7 K1 112.5(2)
C49 O7 K1 115.9(2)
O7 C49 C50 105.1(3)
O7 C49 H61 110.7
C50 C49 H61 110.7
O7 C49 H62 110.7
C50 C49 H62 110.7
H61 C49 H62 108.8
C49 C50 C51 102.4(3)
C49 C50 H63 111.3
C51 C50 H63 111.3
C49 C50 H64 111.3
C51 C50 H64 111.3
H63 C50 H64 109.2
C52 C51 C50 102.0(4)
C52 C51 H65 111.4
C50 C51 H65 111.4
C52 C51 H66 111.4
C50 C51 H66 111.4
H65 C51 H66 109.2
O7 C52 C51 108.5(3)
O7 C52 H67 110.0
C51 C52 H67 110.0
O7 C52 H68 110.0
C51 C52 H68 110.0
H67 C52 H68 108.4
C53 O8 C56 104.6(4)
C53 O8 K1 99.6(4)
C56 O8 K1 127.3(4)
O8 C53 C54 107.7(5)
O8 C53 K1 56.5(3)
C54 C53 K1 103.4(5)
O8 C53 H69 110.2
C54 C53 H69 110.2
K1 C53 H69 59.0
O8 C53 H70 110.2
C54 C53 H70 110.2
K1 C53 H70 146.4
H69 C53 H70 108.5
C53 C54 C55 101.8(4)
C53 C54 H71 111.4
C55 C54 H71 111.4
C53 C54 H72 111.4
C55 C54 H72 111.4
H71 C54 H72 109.3
C56 C55 C54 105.8(4)
C56 C55 H73 110.6
C54 C55 H73 110.6
C56 C55 H74 110.6
C54 C55 H74 110.6
H73 C55 H74 108.7
O8 C56 C55 106.5(4)
O8 C56 H75 110.4
C55 C56 H75 110.4
O8 C56 H76 110.4
C55 C56 H76 110.4
H75 C56 H76 108.6

loop_
_geom_bond_atom_site_label_1
_geom_bond_atom_site_label_2
_geom_bond_distance
F1 Si1 1.6548(15)
F2 B1 1.514(3)
F2 Si1 2.2481(13)
Si1 C13 1.876(2)
Si1 C1 1.883(2)
Si1 C7 1.893(2)
B1 C2 1.627(3)
B1 C28 1.652(3)
B1 C19 1.657(3)
C1 C6 1.409(3)
C1 C2 1.420(3)
C2 C3 1.400(3)
C3 C4 1.394(4)
C3 H1 0.9500
C4 C5 1.383(4)
C4 H2 0.9500
C5 C6 1.389(4)
C5 H3 0.9500
C6 H4 0.9500
C7 C8 1.397(3)
C7 C12 1.401(3)
C8 C9 1.394(4)
C8 H5 0.9500
C9 C10 1.379(4)
C9 H6 0.9500
C10 C11 1.377(4)
C10 H7 0.9500
C11 C12 1.387(3)
C11 H8 0.9500
C12 H9 0.9500
C13 C18 1.401(3)
C13 C14 1.404(3)
C14 C15 1.391(3)
C14 H10 0.9500
C15 C16 1.386(4)
C15 H11 0.9500
C16 C17 1.387(4)
C16 H12 0.9500
C17 C18 1.395(3)
C17 H13 0.9500
C18 H14 0.9500
C19 C20 1.416(3)
C19 C24 1.420(3)
C20 C21 1.403(3)
C20 C25 1.515(4)
C21 C22 1.376(5)
C21 H15 0.9500
C22 C23 1.387(5)
C22 C26 1.516(4)
C23 C24 1.398(3)
C23 H16 0.9500
C24 C27 1.505(4)
C25 H17 0.9800
C25 H18 0.9800
C25 H19 0.9800
C26 H20 0.9800
C26 H21 0.9800
C26 H22 0.9800
C27 H23 0.9800
C27 H24 0.9800
C27 H25 0.9800
C28 C33 1.417(3)
C28 C29 1.418(3)
C29 C30 1.397(3)
C29 C34 1.514(3)
C30 C31 1.390(3)
C30 H26 0.9500
C31 C32 1.382(4)
C31 C35 1.508(3)
C32 C33 1.404(3)
C32 H27 0.9500
C33 C36 1.519(3)
C34 H28 0.9800
C34 H29 0.9800
C34 H30 0.9800
C35 H31 0.9800
C35 H32 0.9800
C35 H33 0.9800
C36 H34 0.9800
C36 H35 0.9800
C36 H36 0.9800
K1 O1 2.756(2)
K1 O7 2.771(3)
K1 O4 2.774(2)
K1 O3 2.796(2)
K1 O2 2.801(2)
K1 O8 2.808(4)
K1 O6 2.810(2)
K1 O5 2.8715(19)
K1 C53 3.321(7)
O1 C48 1.416(5)
O1 C37 1.451(5)
O2 C38 1.414(4)
O2 C39 1.416(5)
O3 C40 1.406(4)
O3 C41 1.419(5)
O4 C42 1.412(4)
O4 C43 1.422(4)
O5 C44 1.417(3)
O5 C45 1.421(4)
O6 C46 1.409(4)
O6 C47 1.429(4)
C37 C38 1.474(6)
C37 H37 0.9900
C37 H38 0.9900
C38 H39 0.9900
C38 H40 0.9900
C39 C40 1.482(6)
C39 H41 0.9900
C39 H42 0.9900
C40 H43 0.9900
C40 H44 0.9900
C41 C42 1.489(7)
C41 H45 0.9900
C41 H46 0.9900
C42 H47 0.9900
C42 H48 0.9900
C43 C44 1.496(5)
C43 H49 0.9900
C43 H50 0.9900
C44 H51 0.9900
C44 H52 0.9900
C45 C46 1.498(5)
C45 H53 0.9900
C45 H54 0.9900
C46 H55 0.9900
C46 H56 0.9900
C47 C48 1.484(6)
C47 H57 0.9900
C47 H58 0.9900
C48 H59 0.9900
C48 H60 0.9900
O7 C52 1.410(5)
O7 C49 1.416(5)
C49 C50 1.499(6)
C49 H61 0.9900
C49 H62 0.9900
C50 C51 1.533(6)
C50 H63 0.9900
C50 H64 0.9900
C51 C52 1.487(6)
C51 H65 0.9900
C51 H66 0.9900
C52 H67 0.9900
C52 H68 0.9900
O8 C53 1.367(6)
O8 C56 1.419(6)
C53 C54 1.433(8)
C53 H69 0.9900
C53 H70 0.9900
C54 C55 1.483(7)
C54 H71 0.9900
C54 H72 0.9900
C55 C56 1.448(8)
C55 H73 0.9900
C55 H74 0.9900
C56 H75 0.9900
C56 H76 0.9900

loop_
_geom_torsion_atom_site_label_1
_geom_torsion_atom_site_label_2
_geom_torsion_atom_site_label_3
_geom_torsion_atom_site_label_4
_geom_torsion
B1 F2 Si1 F1 75.2(9)
B1 F2 Si1 C13 144.83(14)
B1 F2 Si1 C1 23.02(13)
B1 F2 Si1 C7 -98.01(14)
Si1 F2 B1 C2 -24.70(17)
Si1 F2 B1 C28 -139.61(13)
Si1 F2 B1 C19 97.97(15)
F1 Si1 C1 C6 -9.21(19)
C13 Si1 C1 C6 95.2(2)
C7 Si1 C1 C6 -113.47(19)
F2 Si1 C1 C6 166.91(19)
F1 Si1 C1 C2 171.00(17)
C13 Si1 C1 C2 -84.6(2)
C7 Si1 C1 C2 66.7(2)
F2 Si1 C1 C2 -12.89(17)
C6 C1 C2 C3 -1.8(3)
Si1 C1 C2 C3 178.01(16)
C6 C1 C2 B1 -177.96(19)
Si1 C1 C2 B1 1.8(3)
F2 B1 C2 C3 -159.68(19)
C28 B1 C2 C3 -44.0(3)
C19 B1 C2 C3 92.0(3)
F2 B1 C2 C1 16.2(2)
C28 B1 C2 C1 131.9(2)
C19 B1 C2 C1 -92.0(2)
C1 C2 C3 C4 3.0(3)
B1 C2 C3 C4 178.9(2)
C2 C3 C4 C5 -2.0(4)
C3 C4 C5 C6 -0.2(4)
C4 C5 C6 C1 1.3(4)
C2 C1 C6 C5 -0.3(3)
Si1 C1 C6 C5 179.87(19)
F1 Si1 C7 C8 -25.4(2)
C13 Si1 C7 C8 -128.9(2)
C1 Si1 C7 C8 79.2(2)
F2 Si1 C7 C8 154.0(2)
F1 Si1 C7 C12 152.96(19)
C13 Si1 C7 C12 49.5(2)
C1 Si1 C7 C12 -102.5(2)
F2 Si1 C7 C12 -27.62(19)
C12 C7 C8 C9 1.3(4)
Si1 C7 C8 C9 179.8(2)
C7 C8 C9 C10 -1.7(5)
C8 C9 C10 C11 1.4(5)
C9 C10 C11 C12 -0.8(4)
C10 C11 C12 C7 0.5(4)
C8 C7 C12 C11 -0.7(3)
Si1 C7 C12 C11 -179.09(18)
F1 Si1 C13 C18 56.32(19)
C1 Si1 C13 C18 -48.2(2)
C7 Si1 C13 C18 159.53(17)
F2 Si1 C13 C18 -119.07(18)
F1 Si1 C13 C14 -124.72(19)
C1 Si1 C13 C14 130.79(19)
C7 Si1 C13 C14 -21.5(2)
F2 Si1 C13 C14 59.89(18)
C18 C13 C14 C15 0.3(3)
Si1 C13 C14 C15 -178.69(19)
C13 C14 C15 C16 0.3(4)
C14 C15 C16 C17 -0.7(4)
C15 C16 C17 C18 0.6(4)
C16 C17 C18 C13 -0.1(4)
C14 C13 C18 C17 -0.4(3)
Si1 C13 C18 C17 178.66(18)
F2 B1 C19 C20 -112.2(2)
C2 B1 C19 C20 -3.4(3)
C28 B1 C19 C20 129.8(2)
F2 B1 C19 C24 58.8(2)
C2 B1 C19 C24 167.53(19)
C28 B1 C19 C24 -59.3(3)
C24 C19 C20 C21 -1.6(3)
B1 C19 C20 C21 169.5(2)
C24 C19 C20 C25 178.4(2)
B1 C19 C20 C25 -10.6(4)
C19 C20 C21 C22 -0.5(4)
C25 C20 C21 C22 179.6(3)
C20 C21 C22 C23 1.9(4)
C20 C21 C22 C26 -176.5(3)
C21 C22 C23 C24 -1.2(4)
C26 C22 C23 C24 177.2(3)
C22 C23 C24 C19 -0.9(4)
C22 C23 C24 C27 180.0(2)
C20 C19 C24 C23 2.2(3)
B1 C19 C24 C23 -169.6(2)
C20 C19 C24 C27 -178.7(2)
B1 C19 C24 C27 9.5(3)
F2 B1 C28 C33 -152.62(19)
C2 B1 C28 C33 97.6(2)
C19 B1 C28 C33 -40.1(3)
F2 B1 C28 C29 30.4(3)
C2 B1 C28 C29 -79.4(2)
C19 B1 C28 C29 142.9(2)
C33 C28 C29 C30 4.6(3)
B1 C28 C29 C30 -178.2(2)
C33 C28 C29 C34 -172.9(2)
B1 C28 C29 C34 4.3(3)
C28 C29 C30 C31 -3.9(4)
C34 C29 C30 C31 173.8(2)
C29 C30 C31 C32 0.8(4)
C29 C30 C31 C35 -175.6(2)
C30 C31 C32 C33 1.3(4)
C35 C31 C32 C33 177.6(2)
C31 C32 C33 C28 -0.3(4)
C31 C32 C33 C36 -179.0(2)
C29 C28 C33 C32 -2.6(3)
B1 C28 C33 C32 -179.7(2)
C29 C28 C33 C36 176.1(2)
B1 C28 C33 C36 -1.1(3)
O7 K1 O1 C48 -115.7(2)
O4 K1 O1 C48 -74(5)
O3 K1 O1 C48 163.4(2)
O2 K1 O1 C48 149.4(2)
O8 K1 O1 C48 52.3(3)
O6 K1 O1 C48 -12.1(2)
O5 K1 O1 C48 -27.6(2)
C53 K1 O1 C48 60.4(3)
O7 K1 O1 C37 108.1(2)
O4 K1 O1 C37 150(5)
O3 K1 O1 C37 27.2(2)
O2 K1 O1 C37 13.3(2)
O8 K1 O1 C37 -83.8(2)
O6 K1 O1 C37 -148.3(2)
O5 K1 O1 C37 -163.8(2)
C53 K1 O1 C37 -75.8(2)
O1 K1 O2 C38 19.6(2)
O7 K1 O2 C38 -69.3(2)
O4 K1 O2 C38 -159.7(2)
O3 K1 O2 C38 -146.4(2)
O8 K1 O2 C38 117.1(2)
O6 K1 O2 C38 38.1(2)
O5 K1 O2 C38 101.1(15)
C53 K1 O2 C38 101.1(2)
O1 K1 O2 C39 152.6(3)
O7 K1 O2 C39 63.6(2)
O4 K1 O2 C39 -26.7(3)
O3 K1 O2 C39 -13.5(2)
O8 K1 O2 C39 -110.0(3)
O6 K1 O2 C39 171.1(2)
O5 K1 O2 C39 -126.0(15)
C53 K1 O2 C39 -125.9(3)
O1 K1 O3 C40 -33.4(3)
O7 K1 O3 C40 -120.2(3)
O4 K1 O3 C40 147.4(3)
O2 K1 O3 C40 -19.4(2)
O8 K1 O3 C40 78.1(3)
O6 K1 O3 C40 64.4(11)
O5 K1 O3 C40 157.8(2)
C53 K1 O3 C40 53.9(3)
O1 K1 O3 C41 -166.8(3)
O7 K1 O3 C41 106.4(3)
O4 K1 O3 C41 14.1(3)
O2 K1 O3 C41 -152.7(3)
O8 K1 O3 C41 -55.3(3)
O6 K1 O3 C41 -69.0(11)
O5 K1 O3 C41 24.5(3)
C53 K1 O3 C41 -79.5(3)
O1 K1 O4 C42 -102(5)
O7 K1 O4 C42 -60.5(3)
O3 K1 O4 C42 20.8(3)
O2 K1 O4 C42 34.0(3)
O8 K1 O4 C42 131.3(3)
O6 K1 O4 C42 -163.7(3)
O5 K1 O4 C42 -148.9(3)
C53 K1 O4 C42 123.5(3)
O1 K1 O4 C43 28(5)
O7 K1 O4 C43 69.4(2)
O3 K1 O4 C43 150.7(2)
O2 K1 O4 C43 163.9(2)
O8 K1 O4 C43 -98.8(2)
O6 K1 O4 C43 -33.8(2)
O5 K1 O4 C43 -19.0(2)
C53 K1 O4 C43 -106.6(2)
O1 K1 O5 C44 164.05(17)
O7 K1 O5 C44 -105.56(18)
O4 K1 O5 C44 -16.68(17)
O3 K1 O5 C44 -27.1(2)
O2 K1 O5 C44 84.0(15)
O8 K1 O5 C44 67.82(19)
O6 K1 O5 C44 148.29(19)
C53 K1 O5 C44 83.97(19)
O1 K1 O5 C45 38.2(2)
O7 K1 O5 C45 128.6(2)
O4 K1 O5 C45 -142.6(2)
O3 K1 O5 C45 -153.0(2)
O2 K1 O5 C45 -41.9(16)
O8 K1 O5 C45 -58.1(2)
O6 K1 O5 C45 22.40(19)
C53 K1 O5 C45 -41.9(2)
O1 K1 O6 C46 -152.3(2)
O7 K1 O6 C46 -67.7(2)
O4 K1 O6 C46 26.8(2)
O3 K1 O6 C46 107.7(10)
O2 K1 O6 C46 -170.8(2)
O8 K1 O6 C46 93.8(2)
O5 K1 O6 C46 11.9(2)
C53 K1 O6 C46 118.4(2)
O1 K1 O6 C47 -20.8(2)
O7 K1 O6 C47 63.9(2)
O4 K1 O6 C47 158.4(2)
O3 K1 O6 C47 -120.8(10)
O2 K1 O6 C47 -39.2(2)
O8 K1 O6 C47 -134.7(2)
O5 K1 O6 C47 143.4(2)
C53 K1 O6 C47 -110.0(2)
C48 O1 C37 C38 177.9(3)
K1 O1 C37 C38 -43.9(3)
C39 O2 C38 C37 175.6(3)
K1 O2 C38 C37 -50.3(3)
O1 C37 C38 O2 62.8(4)
C38 O2 C39 C40 177.0(3)
K1 O2 C39 C40 43.6(4)
C41 O3 C40 C39 -176.7(4)
K1 O3 C40 C39 49.4(4)
O2 C39 C40 O3 -62.3(4)
C40 O3 C41 C42 -179.8(4)
K1 O3 C41 C42 -45.8(5)
C43 O4 C42 C41 175.9(4)
K1 O4 C42 C41 -53.3(5)
O3 C41 C42 O4 66.9(6)
C42 O4 C43 C44 -177.4(4)
K1 O4 C43 C44 52.4(3)
C45 O5 C44 C43 175.2(3)
K1 O5 C44 C43 49.2(3)
O4 C43 C44 O5 -69.3(3)
C44 O5 C45 C46 -179.7(2)
K1 O5 C45 C46 -53.7(3)
C47 O6 C46 C45 -174.8(3)
K1 O6 C46 C45 -43.2(3)
O5 C45 C46 O6 65.3(3)
C46 O6 C47 C48 -174.4(3)
K1 O6 C47 C48 51.4(3)
C37 O1 C48 C47 -179.8(3)
K1 O1 C48 C47 42.6(3)
O6 C47 C48 O1 -63.3(4)
O1 K1 O7 C52 96.3(3)
O4 K1 O7 C52 -83.1(3)
O3 K1 O7 C52 -144.0(3)
O2 K1 O7 C52 157.1(3)
O8 K1 O7 C52 -43.3(5)
O6 K1 O7 C52 35.7(3)
O5 K1 O7 C52 -22.4(3)
C53 K1 O7 C52 72.6(9)
O1 K1 O7 C49 -31.1(3)
O4 K1 O7 C49 149.4(2)
O3 K1 O7 C49 88.6(2)
O2 K1 O7 C49 29.7(3)
O8 K1 O7 C49 -170.8(3)
O6 K1 O7 C49 -91.7(2)
O5 K1 O7 C49 -149.9(2)
C53 K1 O7 C49 -54.8(9)
C52 O7 C49 C50 21.9(4)
K1 O7 C49 C50 150.6(2)
O7 C49 C50 C51 -33.7(4)
C49 C50 C51 C52 32.5(4)
C49 O7 C52 C51 -0.3(5)
K1 O7 C52 C51 -130.9(3)
C50 C51 C52 O7 -20.7(5)
O1 K1 O8 C53 20.0(3)
O7 K1 O8 C53 158.4(4)
O4 K1 O8 C53 -160.8(3)
O3 K1 O8 C53 -104.2(3)
O2 K1 O8 C53 -42.4(3)
O6 K1 O8 C53 74.9(3)
O5 K1 O8 C53 136.8(3)
O1 K1 O8 C56 136.8(4)
O7 K1 O8 C56 -84.8(5)
O4 K1 O8 C56 -44.0(4)
O3 K1 O8 C56 12.6(4)
O2 K1 O8 C56 74.4(4)
O6 K1 O8 C56 -168.3(4)
O5 K1 O8 C56 -106.4(4)
C53 K1 O8 C56 116.8(5)
C56 O8 C53 C54 -38.2(8)
K1 O8 C53 C54 94.6(5)
C56 O8 C53 K1 -132.8(5)
O1 K1 C53 O8 -160.2(3)
O7 K1 C53 O8 -136.1(7)
O4 K1 C53 O8 19.2(3)
O3 K1 C53 O8 81.7(3)
O2 K1 C53 O8 138.4(3)
O6 K1 C53 O8 -97.5(3)
O5 K1 C53 O8 -41.6(3)
O1 K1 C53 C54 97.3(3)
O7 K1 C53 C54 121.4(7)
O4 K1 C53 C54 -83.3(3)
O3 K1 C53 C54 -20.8(4)
O2 K1 C53 C54 36.0(3)
O8 K1 C53 C54 -102.5(4)
O6 K1 C53 C54 160.0(4)
O5 K1 C53 C54 -144.1(3)
O8 C53 C54 C55 33.3(8)
K1 C53 C54 C55 92.0(5)
C53 C54 C55 C56 -15.6(8)
C53 O8 C56 C55 26.7(9)
K1 O8 C56 C55 -87.9(7)
C54 C55 C56 O8 -6.0(9)
